data_7106215
loop_
_publ_author_name
'Govindasamy Jayamurugan'
'Jean-Paul Gisselbrecht'
'Corinne Boudon'
'Franziska Schoenebeck'
'W. Bernd Schweizer'
'Bruno Bernet'
'Francois Diederich'

_publ_section_title
;
 Expanding the chemical space for push-pull chromophores by non-concerted
 [2+2] and [4+2] cycloadditions: access to a highly functionalized
 6,6-dicyanofulvene with an intense, low-energy charge-transfer band;
;
_journal_name_full Chem.Commun.
_journal_page_first 4520
_journal_paper_doi 10.1039/c1cc10247h
_journal_volume 47
_journal_year 2011
_chemical_compound_source 'LOC ETH Zurich'
_chemical_formula_moiety '2(C25 H21 N5 ), 0.5( C2 H4 Cl2) '
_chemical_formula_sum 'C51 H44 Cl N10'
_chemical_formula_weight 832.436
_chemical_name_systematic
;
?
;
_space_group_IT_number 2
_symmetry_cell_setting triclinic
_symmetry_space_group_name_Hall '-P 1'
_symmetry_space_group_name_H-M 'P -1'
_atom_sites_solution_primary direct
_atom_sites_solution_secondary difmap
_cell_angle_alpha 93.245(5)
_cell_angle_beta 91.748(5)
_cell_angle_gamma 109.113(3)
_cell_formula_units_Z 2
_cell_length_a 9.8044(6)
_cell_length_b 12.8651(10)
_cell_length_c 18.011(2)
_cell_measurement_reflns_used 168410
_cell_measurement_temperature 100
_cell_measurement_theta_max 25.028
_cell_measurement_theta_min 2.753
_cell_volume 2140.2(3)
_computing_cell_refinement 'HKL Scalepack (Otwinowski & Minor 1997)'
_computing_data_collection KappaCCD
_computing_data_reduction 'Denzo and Scalepak (Otwinowski & Minor, 1997)'
_computing_structure_refinement 'SHELXL-97 (Sheldrick, 2008)'
_computing_structure_solution 'SHELXS-97 (Sheldrick, 2008)'
_diffrn_ambient_temperature 100
_diffrn_measured_fraction_theta_full 0.951
_diffrn_measured_fraction_theta_max 0.951
_diffrn_measurement_device KappaCCD
_diffrn_measurement_method CCD
_diffrn_orient_matrix_type X=UH
_diffrn_orient_matrix_UB_11 0.04421
_diffrn_orient_matrix_UB_12 0.09140
_diffrn_orient_matrix_UB_13 0.03710
_diffrn_orient_matrix_UB_21 -0.04176
_diffrn_orient_matrix_UB_22 0.06452
_diffrn_orient_matrix_UB_23 -0.02992
_diffrn_orient_matrix_UB_31 -0.03479
_diffrn_orient_matrix_UB_32 0.00263
_diffrn_orient_matrix_UB_33 0.04340
_diffrn_radiation_source 'fine-focus sealed tube'
_diffrn_radiation_type ' MoK\a'
_diffrn_radiation_wavelength_id all
_diffrn_reflns_av_R_equivalents 0.037
_diffrn_reflns_limit_h_max 11
_diffrn_reflns_limit_h_min -11
_diffrn_reflns_limit_k_max 15
_diffrn_reflns_limit_k_min -15
_diffrn_reflns_limit_l_max 21
_diffrn_reflns_limit_l_min -21
_diffrn_reflns_number 11481
_diffrn_reflns_theta_full 25.04
_diffrn_reflns_theta_max 25.04
_diffrn_reflns_theta_min 2.92
_exptl_absorpt_coefficient_mu 0.139
_exptl_absorpt_correction_type none
_exptl_crystal_colour 'dark red'
_exptl_crystal_density_diffrn 1.292
_exptl_crystal_density_method 'not measured'
_exptl_crystal_description needle
_exptl_crystal_F_000 874
_exptl_crystal_size_max .24
_exptl_crystal_size_mid .075
_exptl_crystal_size_min .009
_refine_diff_density_max 0.799
_refine_diff_density_min -0.739
_refine_diff_density_rms 0.057
_refine_ls_extinction_method none
_refine_ls_goodness_of_fit_ref 1.532
_refine_ls_hydrogen_treatment constr
_refine_ls_matrix_type full
_refine_ls_number_parameters 570
_refine_ls_number_reflns 7214
_refine_ls_number_restraints 0
_refine_ls_restrained_S_all 1.532
_refine_ls_R_factor_all 0.0912
_refine_ls_R_factor_gt 0.0742
_refine_ls_shift/su_max 0.050
_refine_ls_shift/su_mean 0.002
_refine_ls_structure_factor_coef Fsqd
_refine_ls_weighting_details 'calc w=1/[\s^2^(Fo^2^)+ (0.1000P)^2^+0.0000P] where P=(Fo^2^+2Fc^2^)/3'
_refine_ls_weighting_scheme calc
_refine_ls_wR_factor_gt 0.2097
_refine_ls_wR_factor_ref 0.2206
_reflns_number_gt 5920
_reflns_number_total 7214
_reflns_threshold_expression >2sigma(I)
_cod_data_source_file c1cc10247h.txt
_cod_data_source_block 7
_cod_original_cell_volume 2140.3(3)
_cod_original_sg_symbol_H-M 'P -1 '
_cod_original_formula_sum 'C51 H44 Cl N10 '
_cod_database_code 7106215

loop_
_symmetry_equiv_pos_as_xyz
+X,+Y,+Z
-X,-Y,-Z

loop_
_atom_site_label
_atom_site_type_symbol
_atom_site_fract_x
_atom_site_fract_y
_atom_site_fract_z
_atom_site_U_iso_or_equiv
_atom_site_adp_type
_atom_site_occupancy
_atom_site_symmetry_multiplicity
_atom_site_calc_flag
_atom_site_refinement_flags
_atom_site_disorder_assembly
_atom_site_disorder_group
N10 N 0.1857(3) 0.5121(2) 0.03962(15) 0.0420(7) Uani 1 1 d . . .
N11 N 0.2219(3) 0.3586(2) 0.21615(15) 0.0432(7) Uani 1 1 d . . .
N12 N 0.0286(3) 0.9088(2) 0.26622(13) 0.0417(7) Uani 1 1 d . . .
N21 N 0.0832(3) 0.9428(2) -0.07222(13) 0.0333(6) Uani 1 1 d . . .
N30 N 0.1711(3) 0.8534(2) 0.61743(13) 0.0401(6) Uani 1 1 d . . .
N40 N 0.8071(4) 0.4819(3) 0.36775(17) 0.0546(8) Uani 1 1 d . . .
N41 N 0.8374(3) 0.3693(2) 0.17192(16) 0.0480(7) Uani 1 1 d . . .
N42 N 0.5314(3) 0.8675(2) 0.22891(14) 0.0424(7) Uani 1 1 d . . .
N51 N 0.6668(3) 0.8483(2) 0.56408(14) 0.0393(6) Uani 1 1 d . . .
N60 N 0.4852(3) 0.8271(2) -0.13148(13) 0.0380(6) Uani 1 1 d . . .
C1 C 0.1350(3) 0.7036(2) 0.17773(15) 0.0277(6) Uani 1 1 d . . .
C2 C 0.1586(3) 0.6023(2) 0.16835(15) 0.0289(6) Uani 1 1 d . . .
C3 C 0.1752(3) 0.5448(2) 0.23057(16) 0.0315(6) Uani 1 1 d . . .
C4 C 0.1732(3) 0.5897(2) 0.30213(15) 0.0304(6) Uani 1 1 d . . .
C5 C 0.1502(3) 0.6912(2) 0.31537(15) 0.0276(6) Uani 1 1 d . . .
C6 C 0.1259(3) 0.7442(2) 0.25175(15) 0.0278(6) Uani 1 1 d . . .
C7 C 0.1720(3) 0.5537(3) 0.09614(17) 0.0351(7) Uani 1 1 d . . .
C8 C 0.2000(3) 0.4410(3) 0.22102(16) 0.0343(7) Uani 1 1 d . . .
C9 C 0.0756(3) 0.8370(3) 0.26033(15) 0.0310(7) Uani 1 1 d . . .
C13 C 0.1216(3) 0.7666(2) 0.11319(14) 0.0271(6) Uani 1 1 d . . .
C14 C 0.1999(3) 0.8793(2) 0.11207(15) 0.0290(6) Uani 1 1 d . . .
C15 C 0.1903(3) 0.9373(2) 0.05115(15) 0.0295(6) Uani 1 1 d . . .
C16 C 0.0985(3) 0.8861(2) -0.01206(15) 0.0282(6) Uani 1 1 d . . .
C17 C 0.0226(3) 0.7719(2) -0.01103(15) 0.0297(6) Uani 1 1 d . . .
C18 C 0.0341(3) 0.7145(2) 0.05010(15) 0.0301(6) Uani 1 1 d . . .
C19 C 0.1702(3) 1.0586(3) -0.07615(16) 0.0335(7) Uani 1 1 d . . .
C20 C -0.0042(3) 0.8847(3) -0.13781(15) 0.0346(7) Uani 1 1 d . . .
C22 C 0.1537(3) 0.7357(2) 0.39277(15) 0.0297(6) Uani 1 1 d . . .
C23 C 0.1090(3) 0.6641(3) 0.44986(15) 0.0333(7) Uani 1 1 d . . .
C24 C 0.1144(3) 0.7018(3) 0.52337(16) 0.0340(7) Uani 1 1 d . . .
C25 C 0.1653(3) 0.8152(3) 0.54454(15) 0.0325(7) Uani 1 1 d . . .
C26 C 0.2116(3) 0.8877(3) 0.48744(15) 0.0328(7) Uani 1 1 d . . .
C27 C 0.2055(3) 0.8476(3) 0.41387(15) 0.0311(6) Uani 1 1 d . . .
C28 C 0.1353(4) 0.7761(3) 0.67593(17) 0.0457(8) Uani 1 1 d . . .
C29 C 0.2176(4) 0.9710(3) 0.63857(17) 0.0463(8) Uani 1 1 d . . .
C31 C 0.6638(3) 0.6590(2) 0.27028(16) 0.0308(6) Uani 1 1 d . . .
C32 C 0.7190(3) 0.5714(3) 0.25955(17) 0.0360(7) Uani 1 1 d . . .
C33 C 0.7215(3) 0.5235(3) 0.18697(17) 0.0364(7) Uani 1 1 d . . .
C34 C 0.6682(3) 0.5593(3) 0.12577(17) 0.0349(7) Uani 1 1 d . . .
C35 C 0.6131(3) 0.6480(3) 0.13254(16) 0.0310(6) Uani 1 1 d . . .
C36 C 0.6125(3) 0.6958(3) 0.20510(16) 0.0321(7) Uani 1 1 d . . .
C37 C 0.7672(4) 0.5237(3) 0.32102(18) 0.0415(8) Uani 1 1 d . . .
C38 C 0.7832(4) 0.4359(3) 0.17779(18) 0.0404(7) Uani 1 1 d . . .
C39 C 0.5675(3) 0.7916(3) 0.21761(15) 0.0332(7) Uani 1 1 d . . .
C43 C 0.6638(3) 0.7104(2) 0.34528(16) 0.0314(6) Uani 1 1 d . . .
C44 C 0.7894(3) 0.7439(3) 0.39242(16) 0.0338(7) Uani 1 1 d . . .
C45 C 0.7908(3) 0.7889(3) 0.46417(17) 0.0367(7) Uani 1 1 d . . .
C46 C 0.6660(3) 0.8026(3) 0.49337(16) 0.0348(7) Uani 1 1 d . . .
C47 C 0.5393(3) 0.7696(3) 0.44534(16) 0.0330(7) Uani 1 1 d . . .
C48 C 0.5401(3) 0.7255(3) 0.37394(16) 0.0341(7) Uani 1 1 d . . .
C49 C 0.5347(4) 0.8558(3) 0.59366(18) 0.0496(9) Uani 1 1 d . . .
C50 C 0.7908(4) 0.8651(3) 0.61529(19) 0.0484(9) Uani 1 1 d . . .
C52 C 0.5684(3) 0.6881(2) 0.06395(16) 0.0306(6) Uani 1 1 d . . .
C53 C 0.4682(3) 0.7441(3) 0.06042(15) 0.0306(6) Uani 1 1 d . . .
C54 C 0.4370(3) 0.7872(3) -0.00347(15) 0.0317(7) Uani 1 1 d . . .
C55 C 0.5078(3) 0.7771(3) -0.06981(15) 0.0318(7) Uani 1 1 d . . .
C56 C 0.6018(3) 0.7144(3) -0.06838(16) 0.0336(7) Uani 1 1 d . . .
C57 C 0.6307(3) 0.6725(3) -0.00337(16) 0.0341(7) Uani 1 1 d . . .
C58 C 0.3944(4) 0.8957(3) -0.13013(18) 0.0428(8) Uani 1 1 d . . .
C59 C 0.5440(4) 0.8070(4) -0.20148(17) 0.0490(9) Uani 1 1 d . . .
Cl62 Cl 0.39385(14) 0.43475(9) 0.39352(6) 0.0744(4) Uani 1 1 d . . .
C61 C 0.4293(6) 0.4921(5) 0.5010(4) 0.107(2) Uani 1 1 d . . .
H4 H 0.1894 0.5464 0.3481 0.036 Uiso 1 1 calc R . .
H14 H 0.2678 0.9207 0.1590 0.035 Uiso 1 1 calc R . .
H15 H 0.2529 1.0219 0.0517 0.035 Uiso 1 1 calc R . .
H17 H -0.0443 0.7296 -0.0580 0.036 Uiso 1 1 calc R . .
H18 H -0.0247 0.6291 0.0491 0.036 Uiso 1 1 calc R . .
H19A H 0.1684 1.1036 -0.0239 0.040 Uiso 1 1 calc R . .
H19B H 0.1264 1.0931 -0.1206 0.040 Uiso 1 1 calc R . .
H19C H 0.2803 1.0646 -0.0869 0.040 Uiso 1 1 calc R . .
H20A H 0.0403 0.8241 -0.1609 0.041 Uiso 1 1 calc R . .
H20B H -0.0042 0.9428 -0.1788 0.041 Uiso 1 1 calc R . .
H20C H -0.1136 0.8439 -0.1226 0.041 Uiso 1 1 calc R . .
H23 H 0.0697 0.5779 0.4359 0.040 Uiso 1 1 calc R . .
H24 H 0.0796 0.6444 0.5645 0.041 Uiso 1 1 calc R . .
H26 H 0.2515 0.9740 0.5010 0.039 Uiso 1 1 calc R . .
H27 H 0.2417 0.9044 0.3724 0.037 Uiso 1 1 calc R . .
H28A H 0.0233 0.7248 0.6682 0.055 Uiso 1 1 calc R . .
H28B H 0.1529 0.8214 0.7297 0.055 Uiso 1 1 calc R . .
H28C H 0.2032 0.7248 0.6732 0.055 Uiso 1 1 calc R . .
H29A H 0.3301 1.0079 0.6271 0.056 Uiso 1 1 calc R . .
H29B H 0.2040 0.9837 0.6973 0.056 Uiso 1 1 calc R . .
H29C H 0.1533 1.0087 0.6070 0.056 Uiso 1 1 calc R . .
H34 H 0.6682 0.5198 0.0725 0.042 Uiso 1 1 calc R . .
H44 H 0.8856 0.7344 0.3726 0.041 Uiso 1 1 calc R . .
H45 H 0.8881 0.8137 0.4978 0.044 Uiso 1 1 calc R . .
H47 H 0.461(4) 0.774(3) 0.4629(18) 0.040 Uiso 1 1 d . . .
H48 H 0.4438 0.7023 0.3395 0.041 Uiso 1 1 calc R . .
H49A H 0.4858 0.8974 0.5559 0.060 Uiso 1 1 calc R . .
H49B H 0.5587 0.9016 0.6473 0.060 Uiso 1 1 calc R . .
H49C H 0.4608 0.7738 0.5999 0.060 Uiso 1 1 calc R . .
H50A H 0.8106 0.7879 0.6199 0.058 Uiso 1 1 calc R . .
H50B H 0.7691 0.8950 0.6694 0.058 Uiso 1 1 calc R . .
H50C H 0.8847 0.9248 0.5946 0.058 Uiso 1 1 calc R . .
H53 H 0.4141 0.7536 0.1090 0.037 Uiso 1 1 calc R . .
H54 H 0.3594 0.8284 -0.0032 0.038 Uiso 1 1 calc R . .
H56 H 0.6505 0.6995 -0.1178 0.040 Uiso 1 1 calc R . .
H57 H 0.7029 0.6266 -0.0040 0.041 Uiso 1 1 calc R . .
H58A H 0.2832 0.8450 -0.1254 0.051 Uiso 1 1 calc R . .
H58B H 0.4041 0.9378 -0.1809 0.051 Uiso 1 1 calc R . .
H58C H 0.4278 0.9557 -0.0830 0.051 Uiso 1 1 calc R . .
H59A H 0.6600 0.8452 -0.1975 0.059 Uiso 1 1 calc R . .
H59B H 0.4986 0.8414 -0.2454 0.059 Uiso 1 1 calc R . .
H59C H 0.5171 0.7192 -0.2138 0.059 Uiso 1 1 calc R . .
H61A H 0.4053 0.5676 0.5119 0.128 Uiso 1 1 calc R . .
H61B H 0.3751 0.4315 0.5389 0.128 Uiso 1 1 calc R . .

loop_
_atom_site_aniso_label
_atom_site_aniso_U_11
_atom_site_aniso_U_22
_atom_site_aniso_U_33
_atom_site_aniso_U_23
_atom_site_aniso_U_13
_atom_site_aniso_U_12
N10 0.0474(16) 0.0397(16) 0.0408(16) -0.0033(13) -0.0018(12) 0.0183(13)
N11 0.0551(17) 0.0381(17) 0.0401(15) -0.0022(12) 0.0010(12) 0.0211(14)
N12 0.0575(17) 0.0528(18) 0.0267(13) 0.0086(12) 0.0068(12) 0.0329(15)
N21 0.0362(13) 0.0352(14) 0.0295(12) 0.0038(11) -0.0022(10) 0.0132(11)
N30 0.0612(17) 0.0384(15) 0.0271(13) 0.0026(11) 0.0062(12) 0.0247(14)
N40 0.075(2) 0.0441(18) 0.0495(17) 0.0021(14) -0.0147(15) 0.0283(17)
N41 0.0561(18) 0.0398(17) 0.0546(17) 0.0031(13) -0.0050(14) 0.0256(15)
N42 0.0539(17) 0.0483(18) 0.0318(14) 0.0062(12) -0.0035(12) 0.0262(14)
N51 0.0411(14) 0.0433(16) 0.0327(14) 0.0062(12) -0.0046(11) 0.0128(13)
N60 0.0423(15) 0.0500(17) 0.0288(13) 0.0080(12) 0.0031(11) 0.0239(13)
C1 0.0246(13) 0.0286(15) 0.0294(14) -0.0003(12) -0.0019(11) 0.0088(12)
C2 0.0298(14) 0.0283(15) 0.0288(14) -0.0010(12) -0.0008(11) 0.0105(12)
C3 0.0321(15) 0.0285(16) 0.0336(16) 0.0004(12) -0.0010(12) 0.0102(13)
C4 0.0318(15) 0.0308(16) 0.0306(15) 0.0023(12) -0.0014(12) 0.0135(13)
C5 0.0250(14) 0.0311(16) 0.0284(14) 0.0018(12) 0.0024(11) 0.0117(12)
C6 0.0293(14) 0.0275(15) 0.0282(14) 0.0022(12) 0.0001(11) 0.0115(12)
C7 0.0376(16) 0.0303(17) 0.0385(17) -0.0005(14) -0.0015(13) 0.0134(14)
C8 0.0398(17) 0.0307(18) 0.0334(16) -0.0011(13) -0.0006(13) 0.0137(14)
C9 0.0362(15) 0.0378(18) 0.0214(14) 0.0032(12) 0.0022(11) 0.0154(14)
C13 0.0261(14) 0.0311(16) 0.0242(14) 0.0003(11) 0.0012(11) 0.0099(12)
C14 0.0302(14) 0.0336(16) 0.0250(14) -0.0034(12) 0.0005(11) 0.0137(13)
C15 0.0310(15) 0.0296(16) 0.0284(14) -0.0012(12) 0.0038(11) 0.0109(12)
C16 0.0272(14) 0.0333(16) 0.0280(14) 0.0012(12) 0.0029(11) 0.0152(13)
C17 0.0318(15) 0.0332(17) 0.0267(14) -0.0004(12) 0.0012(11) 0.0146(13)
C18 0.0321(15) 0.0290(16) 0.0306(15) 0.0011(12) 0.0014(12) 0.0123(13)
C19 0.0355(16) 0.0318(17) 0.0342(16) 0.0058(13) 0.0053(12) 0.0117(13)
C20 0.0438(17) 0.0375(18) 0.0250(14) -0.0002(12) -0.0053(12) 0.0180(14)
C22 0.0292(14) 0.0336(17) 0.0291(14) 0.0037(12) -0.0012(11) 0.0141(13)
C23 0.0422(17) 0.0326(17) 0.0290(15) 0.0021(12) -0.0011(12) 0.0177(14)
C24 0.0434(17) 0.0356(17) 0.0274(15) 0.0051(13) 0.0032(12) 0.0183(14)
C25 0.0389(16) 0.0374(18) 0.0265(15) 0.0019(13) 0.0010(12) 0.0198(14)
C26 0.0408(16) 0.0304(16) 0.0302(15) 0.0020(12) -0.0002(12) 0.0163(13)
C27 0.0347(15) 0.0325(16) 0.0294(15) 0.0044(12) 0.0006(12) 0.0154(13)
C28 0.071(2) 0.045(2) 0.0266(16) 0.0052(14) 0.0084(15) 0.0257(18)
C29 0.068(2) 0.042(2) 0.0312(16) -0.0004(14) 0.0057(15) 0.0219(18)
C31 0.0287(14) 0.0303(16) 0.0331(15) 0.0072(12) 0.0005(12) 0.0087(12)
C32 0.0354(16) 0.0348(17) 0.0393(17) 0.0113(13) -0.0018(13) 0.0124(13)
C33 0.0330(15) 0.0332(17) 0.0445(18) 0.0061(14) 0.0022(13) 0.0121(13)
C34 0.0327(15) 0.0359(17) 0.0378(16) 0.0094(13) 0.0022(12) 0.0126(13)
C35 0.0243(14) 0.0333(16) 0.0344(16) 0.0085(13) 0.0050(11) 0.0068(12)
C36 0.0270(14) 0.0360(17) 0.0349(16) 0.0105(13) 0.0026(12) 0.0113(13)
C37 0.0468(18) 0.0358(18) 0.0438(18) 0.0030(15) -0.0070(14) 0.0172(15)
C38 0.0421(18) 0.0378(19) 0.0429(18) 0.0069(14) -0.0009(14) 0.0151(15)
C39 0.0362(16) 0.0393(18) 0.0259(15) 0.0075(13) 0.0012(12) 0.0140(14)
C43 0.0321(15) 0.0304(16) 0.0322(15) 0.0106(12) 0.0012(12) 0.0098(13)
C44 0.0306(15) 0.0312(17) 0.0406(17) 0.0083(13) -0.0014(12) 0.0110(13)
C45 0.0312(15) 0.0329(17) 0.0453(18) 0.0100(14) -0.0066(13) 0.0094(13)
C46 0.0387(17) 0.0315(17) 0.0328(16) 0.0077(13) -0.0048(13) 0.0093(14)
C47 0.0278(15) 0.0388(18) 0.0323(16) 0.0093(13) 0.0031(12) 0.0094(13)
C48 0.0301(15) 0.0378(18) 0.0342(16) 0.0106(13) -0.0023(12) 0.0099(13)
C49 0.052(2) 0.063(2) 0.0307(17) 0.0052(16) 0.0050(15) 0.0146(18)
C50 0.050(2) 0.048(2) 0.0424(19) -0.0012(16) -0.0184(15) 0.0125(17)
C52 0.0268(14) 0.0314(16) 0.0330(15) 0.0065(12) 0.0024(12) 0.0079(12)
C53 0.0279(14) 0.0380(17) 0.0270(14) 0.0038(12) 0.0010(11) 0.0123(13)
C54 0.0315(15) 0.0382(17) 0.0288(15) 0.0003(12) -0.0005(12) 0.0165(13)
C55 0.0309(15) 0.0374(17) 0.0273(15) 0.0049(12) -0.0005(11) 0.0112(13)
C56 0.0322(15) 0.0390(18) 0.0312(15) 0.0041(13) 0.0030(12) 0.0135(13)
C57 0.0322(15) 0.0341(17) 0.0383(16) 0.0047(13) 0.0039(13) 0.0135(13)
C58 0.0486(19) 0.052(2) 0.0361(17) 0.0117(15) -0.0008(14) 0.0274(17)
C59 0.055(2) 0.072(3) 0.0307(16) 0.0151(16) 0.0092(15) 0.0332(19)
Cl62 0.1145(9) 0.0454(6) 0.0517(6) 0.0092(4) -0.0283(6) 0.0127(6)
C61 0.090(4) 0.069(3) 0.179(6) 0.060(4) 0.061(4) 0.037(3)

loop_
_atom_type_symbol
_atom_type_description
_atom_type_scat_dispersion_real
_atom_type_scat_dispersion_imag
_atom_type_scat_source
C C 0.0033 0.0016 'International Tables Vol C Tables 4.2.6.8 and 6.1.1.4'
H H 0.0000 0.0000 'International Tables Vol C Tables 4.2.6.8 and 6.1.1.4'
Cl Cl 0.1484 0.1585 'International Tables Vol C Tables 4.2.6.8 and 6.1.1.4'
N N 0.0061 0.0033 'International Tables Vol C Tables 4.2.6.8 and 6.1.1.4'

loop_
_diffrn_radiation_wavelength
0.71073

loop_
_geom_angle_atom_site_label_1
_geom_angle_atom_site_label_2
_geom_angle_atom_site_label_3
_geom_angle
_geom_angle_site_symmetry_1
_geom_angle_site_symmetry_3
_geom_angle_publ_flag
C16 N21 C20 120.2(3) . . ?
C16 N21 C19 120.8(2) . . ?
C20 N21 C19 118.4(2) . . ?
C25 N30 C29 121.0(3) . . ?
C25 N30 C28 120.2(3) . . ?
C29 N30 C28 118.7(2) . . ?
C46 N51 C49 120.3(3) . . ?
C46 N51 C50 119.5(3) . . ?
C49 N51 C50 118.6(3) . . ?
C55 N60 C58 121.0(2) . . ?
C55 N60 C59 120.7(2) . . ?
C58 N60 C59 118.1(2) . . ?
C2 C1 C6 117.3(2) . . ?
C2 C1 C13 121.4(2) . . ?
C6 C1 C13 121.3(2) . . ?
C1 C2 C3 120.6(2) . . ?
C1 C2 C7 122.3(2) . . ?
C3 C2 C7 117.0(2) . . ?
C4 C3 C2 120.5(3) . . ?
C4 C3 C8 118.8(3) . . ?
C2 C3 C8 120.7(2) . . ?
C3 C4 C5 121.7(3) . . ?
C4 C5 C6 116.6(2) . . ?
C4 C5 C22 118.9(2) . . ?
C6 C5 C22 124.5(2) . . ?
C5 C6 C1 123.1(2) . . ?
C5 C6 C9 119.8(2) . . ?
C1 C6 C9 116.8(2) . . ?
N10 C7 C2 177.2(3) . . ?
N11 C8 C3 177.4(3) . . ?
N12 C9 C6 176.8(3) . . ?
C18 C13 C14 117.8(3) . . ?
C18 C13 C1 120.9(3) . . ?
C14 C13 C1 121.3(3) . . ?
C15 C14 C13 121.3(3) . . ?
C14 C15 C16 121.4(3) . . ?
N21 C16 C17 120.7(3) . . ?
N21 C16 C15 122.5(3) . . ?
C17 C16 C15 116.8(3) . . ?
C18 C17 C16 121.2(3) . . ?
C17 C18 C13 121.5(3) . . ?
C27 C22 C23 116.7(3) . . ?
C27 C22 C5 123.0(3) . . ?
C23 C22 C5 120.3(3) . . ?
C24 C23 C22 122.4(3) . . ?
C23 C24 C25 120.9(3) . . ?
N30 C25 C24 121.3(3) . . ?
N30 C25 C26 121.6(3) . . ?
C24 C25 C26 117.0(3) . . ?
C27 C26 C25 120.9(3) . . ?
C26 C27 C22 122.1(3) . . ?
C32 C31 C36 116.7(3) . . ?
C32 C31 C43 120.6(2) . . ?
C36 C31 C43 122.7(3) . . ?
C31 C32 C33 120.4(3) . . ?
C31 C32 C37 121.8(3) . . ?
C33 C32 C37 117.7(3) . . ?
C34 C33 C32 121.3(3) . . ?
C34 C33 C38 119.8(3) . . ?
C32 C33 C38 118.9(3) . . ?
C33 C34 C35 121.1(3) . . ?
C34 C35 C36 117.0(3) . . ?
C34 C35 C52 118.3(3) . . ?
C36 C35 C52 124.6(3) . . ?
C35 C36 C31 123.4(3) . . ?
C35 C36 C39 121.4(2) . . ?
C31 C36 C39 115.1(2) . . ?
N40 C37 C32 176.6(4) . . ?
N41 C38 C33 177.2(4) . . ?
N42 C39 C36 178.8(3) . . ?
C48 C43 C44 116.9(3) . . ?
C48 C43 C31 122.5(3) . . ?
C44 C43 C31 120.6(3) . . ?
C45 C44 C43 121.7(3) . . ?
C44 C45 C46 121.4(3) . . ?
N51 C46 C45 121.8(3) . . ?
N51 C46 C47 121.3(3) . . ?
C45 C46 C47 116.8(3) . . ?
C48 C47 C46 121.0(3) . . ?
C47 C48 C43 122.2(3) . . ?
C53 C52 C57 116.0(3) . . ?
C53 C52 C35 124.4(2) . . ?
C57 C52 C35 119.6(2) . . ?
C54 C53 C52 122.7(3) . . ?
C53 C54 C55 120.6(3) . . ?
N60 C55 C56 122.2(2) . . ?
N60 C55 C54 120.6(3) . . ?
C56 C55 C54 117.2(3) . . ?
C57 C56 C55 120.5(3) . . ?
C56 C57 C52 122.7(3) . . ?
C61 C61 Cl62 92.1(6) 2_666 . ?
C3 C4 H4 119.1 . . ?
C5 C4 H4 119.1 . . ?
C15 C14 H14 119.3 . . ?
C13 C14 H14 119.3 . . ?
C14 C15 H15 119.3 . . ?
C16 C15 H15 119.3 . . ?
C18 C17 H17 119.4 . . ?
C16 C17 H17 119.4 . . ?
C17 C18 H18 119.3 . . ?
C13 C18 H18 119.3 . . ?
N21 C19 H19A 109.5 . . ?
N21 C19 H19B 109.5 . . ?
H19A C19 H19B 109.5 . . ?
N21 C19 H19C 109.5 . . ?
H19A C19 H19C 109.5 . . ?
H19B C19 H19C 109.5 . . ?
N21 C20 H20A 109.5 . . ?
N21 C20 H20B 109.5 . . ?
H20A C20 H20B 109.5 . . ?
N21 C20 H20C 109.5 . . ?
H20A C20 H20C 109.5 . . ?
H20B C20 H20C 109.5 . . ?
C24 C23 H23 118.8 . . ?
C22 C23 H23 118.8 . . ?
C23 C24 H24 119.5 . . ?
C25 C24 H24 119.5 . . ?
C27 C26 H26 119.5 . . ?
C25 C26 H26 119.5 . . ?
C26 C27 H27 118.9 . . ?
C22 C27 H27 118.9 . . ?
N30 C28 H28A 109.5 . . ?
N30 C28 H28B 109.5 . . ?
H28A C28 H28B 109.5 . . ?
N30 C28 H28C 109.5 . . ?
H28A C28 H28C 109.5 . . ?
H28B C28 H28C 109.5 . . ?
N30 C29 H29A 109.5 . . ?
N30 C29 H29B 109.5 . . ?
H29A C29 H29B 109.5 . . ?
N30 C29 H29C 109.5 . . ?
H29A C29 H29C 109.5 . . ?
H29B C29 H29C 109.5 . . ?
C33 C34 H34 119.5 . . ?
C35 C34 H34 119.5 . . ?
C45 C44 H44 119.2 . . ?
C43 C44 H44 119.2 . . ?
C44 C45 H45 119.3 . . ?
C46 C45 H45 119.3 . . ?
C48 C47 H47 121(2) . . ?
C46 C47 H47 118(2) . . ?
C47 C48 H48 118.9 . . ?
C43 C48 H48 118.9 . . ?
N51 C49 H49A 109.5 . . ?
N51 C49 H49B 109.5 . . ?
H49A C49 H49B 109.5 . . ?
N51 C49 H49C 109.5 . . ?
H49A C49 H49C 109.5 . . ?
H49B C49 H49C 109.5 . . ?
N51 C50 H50A 109.5 . . ?
N51 C50 H50B 109.5 . . ?
H50A C50 H50B 109.5 . . ?
N51 C50 H50C 109.5 . . ?
H50A C50 H50C 109.5 . . ?
H50B C50 H50C 109.5 . . ?
C54 C53 H53 118.6 . . ?
C52 C53 H53 118.6 . . ?
C53 C54 H54 119.7 . . ?
C55 C54 H54 119.7 . . ?
C57 C56 H56 119.7 . . ?
C55 C56 H56 119.7 . . ?
C56 C57 H57 118.6 . . ?
C52 C57 H57 118.6 . . ?
N60 C58 H58A 109.5 . . ?
N60 C58 H58B 109.5 . . ?
H58A C58 H58B 109.5 . . ?
N60 C58 H58C 109.5 . . ?
H58A C58 H58C 109.5 . . ?
H58B C58 H58C 109.5 . . ?
N60 C59 H59A 109.5 . . ?
N60 C59 H59B 109.5 . . ?
H59A C59 H59B 109.5 . . ?
N60 C59 H59C 109.5 . . ?
H59A C59 H59C 109.5 . . ?
H59B C59 H59C 109.5 . . ?
C61 C61 H61A 113.3 2_666 . ?
Cl62 C61 H61A 113.3 . . ?
C61 C61 H61B 113.3 2_666 . ?
Cl62 C61 H61B 113.3 . . ?
H61A C61 H61B 110.6 . . ?

loop_
_geom_bond_atom_site_label_1
_geom_bond_atom_site_label_2
_geom_bond_distance
_geom_bond_site_symmetry_2
_geom_bond_publ_flag
N10 C7 1.155(4) . ?
N11 C8 1.149(4) . ?
N12 C9 1.161(4) . ?
N21 C16 1.371(4) . ?
N21 C20 1.451(4) . ?
N21 C19 1.461(4) . ?
N30 C25 1.368(4) . ?
N30 C29 1.454(4) . ?
N30 C28 1.462(4) . ?
N40 C37 1.150(4) . ?
N41 C38 1.149(4) . ?
N42 C39 1.153(4) . ?
N51 C46 1.371(4) . ?
N51 C49 1.445(4) . ?
N51 C50 1.454(4) . ?
N60 C55 1.362(4) . ?
N60 C58 1.445(4) . ?
N60 C59 1.447(4) . ?
C1 C2 1.399(4) . ?
C1 C6 1.420(4) . ?
C1 C13 1.481(4) . ?
C2 C3 1.410(4) . ?
C2 C7 1.439(4) . ?
C3 C4 1.386(4) . ?
C3 C8 1.436(4) . ?
C4 C5 1.404(4) . ?
C5 C6 1.419(4) . ?
C5 C22 1.472(4) . ?
C6 C9 1.436(4) . ?
C13 C18 1.398(4) . ?
C13 C14 1.402(4) . ?
C14 C15 1.379(4) . ?
C15 C16 1.415(4) . ?
C16 C17 1.414(4) . ?
C17 C18 1.382(4) . ?
C22 C27 1.387(4) . ?
C22 C23 1.402(4) . ?
C23 C24 1.377(4) . ?
C24 C25 1.404(4) . ?
C25 C26 1.412(4) . ?
C26 C27 1.387(4) . ?
C31 C32 1.407(4) . ?
C31 C36 1.428(4) . ?
C31 C43 1.470(4) . ?
C32 C33 1.418(4) . ?
C32 C37 1.435(4) . ?
C33 C34 1.371(4) . ?
C33 C38 1.448(4) . ?
C34 C35 1.414(4) . ?
C35 C36 1.414(4) . ?
C35 C52 1.474(4) . ?
C36 C39 1.447(4) . ?
C43 C48 1.398(4) . ?
C43 C44 1.404(4) . ?
C44 C45 1.384(4) . ?
C45 C46 1.405(4) . ?
C46 C47 1.421(4) . ?
C47 C48 1.377(4) . ?
C52 C53 1.397(4) . ?
C52 C57 1.408(4) . ?
C53 C54 1.374(4) . ?
C54 C55 1.421(4) . ?
C55 C56 1.409(4) . ?
C56 C57 1.376(4) . ?
Cl62 C61 2.011(8) . ?
C61 C61 1.337(11) 2_666 ?
C4 H4 1.0600 . ?
C14 H14 1.0600 . ?
C15 H15 1.0600 . ?
C17 H17 1.0600 . ?
C18 H18 1.0600 . ?
C19 H19A 1.0800 . ?
C19 H19B 1.0800 . ?
C19 H19C 1.0800 . ?
C20 H20A 1.0800 . ?
C20 H20B 1.0800 . ?
C20 H20C 1.0800 . ?
C23 H23 1.0600 . ?
C24 H24 1.0600 . ?
C26 H26 1.0600 . ?
C27 H27 1.0600 . ?
C28 H28A 1.0800 . ?
C28 H28B 1.0800 . ?
C28 H28C 1.0800 . ?
C29 H29A 1.0800 . ?
C29 H29B 1.0800 . ?
C29 H29C 1.0800 . ?
C34 H34 1.0600 . ?
C44 H44 1.0600 . ?
C45 H45 1.0600 . ?
C47 H47 0.86(3) . ?
C48 H48 1.0600 . ?
C49 H49A 1.0800 . ?
C49 H49B 1.0800 . ?
C49 H49C 1.0800 . ?
C50 H50A 1.0800 . ?
C50 H50B 1.0800 . ?
C50 H50C 1.0800 . ?
C53 H53 1.0600 . ?
C54 H54 1.0600 . ?
C56 H56 1.0600 . ?
C57 H57 1.0600 . ?
C58 H58A 1.0800 . ?
C58 H58B 1.0800 . ?
C58 H58C 1.0800 . ?
C59 H59A 1.0800 . ?
C59 H59B 1.0800 . ?
C59 H59C 1.0800 . ?
C61 H61A 1.0800 . ?
C61 H61B 1.0800 . ?

loop_
_geom_torsion_atom_site_label_1
_geom_torsion_atom_site_label_2
_geom_torsion_atom_site_label_3
_geom_torsion_atom_site_label_4
_geom_torsion
_geom_torsion_site_symmetry_1
_geom_torsion_site_symmetry_2
_geom_torsion_site_symmetry_3
_geom_torsion_site_symmetry_4
_geom_torsion_publ_flag
C6 C1 C2 C3 -1.1(4) . . . . ?
C13 C1 C2 C3 178.2(3) . . . . ?
C6 C1 C2 C7 -179.0(3) . . . . ?
C13 C1 C2 C7 0.3(4) . . . . ?
C1 C2 C3 C4 -2.2(4) . . . . ?
C7 C2 C3 C4 175.8(3) . . . . ?
C1 C2 C3 C8 -179.7(3) . . . . ?
C7 C2 C3 C8 -1.7(4) . . . . ?
C2 C3 C4 C5 2.1(4) . . . . ?
C8 C3 C4 C5 179.7(3) . . . . ?
C3 C4 C5 C6 1.4(4) . . . . ?
C3 C4 C5 C22 -178.2(3) . . . . ?
C4 C5 C6 C1 -4.9(4) . . . . ?
C22 C5 C6 C1 174.6(3) . . . . ?
C4 C5 C6 C9 168.6(3) . . . . ?
C22 C5 C6 C9 -11.9(4) . . . . ?
C2 C1 C6 C5 4.8(4) . . . . ?
C13 C1 C6 C5 -174.6(3) . . . . ?
C2 C1 C6 C9 -168.9(3) . . . . ?
C13 C1 C6 C9 11.8(4) . . . . ?
C1 C2 C7 N10 159(7) . . . . ?
C3 C2 C7 N10 -19(7) . . . . ?
C4 C3 C8 N11 -17(8) . . . . ?
C2 C3 C8 N11 161(7) . . . . ?
C5 C6 C9 N12 -102(5) . . . . ?
C1 C6 C9 N12 72(5) . . . . ?
C2 C1 C13 C18 46.4(4) . . . . ?
C6 C1 C13 C18 -134.3(3) . . . . ?
C2 C1 C13 C14 -131.2(3) . . . . ?
C6 C1 C13 C14 48.1(4) . . . . ?
C18 C13 C14 C15 0.5(4) . . . . ?
C1 C13 C14 C15 178.2(2) . . . . ?
C13 C14 C15 C16 1.5(4) . . . . ?
C20 N21 C16 C17 -4.0(4) . . . . ?
C19 N21 C16 C17 -174.9(2) . . . . ?
C20 N21 C16 C15 175.5(2) . . . . ?
C19 N21 C16 C15 4.6(4) . . . . ?
C14 C15 C16 N21 177.6(2) . . . . ?
C14 C15 C16 C17 -2.8(4) . . . . ?
N21 C16 C17 C18 -178.2(2) . . . . ?
C15 C16 C17 C18 2.3(4) . . . . ?
C16 C17 C18 C13 -0.3(4) . . . . ?
C14 C13 C18 C17 -1.1(4) . . . . ?
C1 C13 C18 C17 -178.8(2) . . . . ?
C4 C5 C22 C27 145.9(3) . . . . ?
C6 C5 C22 C27 -33.6(4) . . . . ?
C4 C5 C22 C23 -31.4(4) . . . . ?
C6 C5 C22 C23 149.0(3) . . . . ?
C27 C22 C23 C24 0.6(4) . . . . ?
C5 C22 C23 C24 178.0(3) . . . . ?
C22 C23 C24 C25 0.2(4) . . . . ?
C29 N30 C25 C24 -177.1(3) . . . . ?
C28 N30 C25 C24 5.1(4) . . . . ?
C29 N30 C25 C26 3.6(4) . . . . ?
C28 N30 C25 C26 -174.2(3) . . . . ?
C23 C24 C25 N30 -179.9(3) . . . . ?
C23 C24 C25 C26 -0.6(4) . . . . ?
N30 C25 C26 C27 179.7(3) . . . . ?
C24 C25 C26 C27 0.4(4) . . . . ?
C25 C26 C27 C22 0.3(4) . . . . ?
C23 C22 C27 C26 -0.8(4) . . . . ?
C5 C22 C27 C26 -178.2(3) . . . . ?
C36 C31 C32 C33 -0.3(4) . . . . ?
C43 C31 C32 C33 -178.7(3) . . . . ?
C36 C31 C32 C37 -176.9(3) . . . . ?
C43 C31 C32 C37 4.6(5) . . . . ?
C31 C32 C33 C34 -1.3(5) . . . . ?
C37 C32 C33 C34 175.5(3) . . . . ?
C31 C32 C33 C38 178.1(3) . . . . ?
C37 C32 C33 C38 -5.1(4) . . . . ?
C32 C33 C34 C35 2.2(5) . . . . ?
C38 C33 C34 C35 -177.1(3) . . . . ?
C33 C34 C35 C36 -1.5(4) . . . . ?
C33 C34 C35 C52 175.1(3) . . . . ?
C34 C35 C36 C31 0.0(4) . . . . ?
C52 C35 C36 C31 -176.5(3) . . . . ?
C34 C35 C36 C39 175.8(3) . . . . ?
C52 C35 C36 C39 -0.6(4) . . . . ?
C32 C31 C36 C35 0.9(4) . . . . ?
C43 C31 C36 C35 179.3(3) . . . . ?
C32 C31 C36 C39 -175.2(3) . . . . ?
C43 C31 C36 C39 3.2(4) . . . . ?
C31 C32 C37 N40 177(6) . . . . ?
C33 C32 C37 N40 0(7) . . . . ?
C34 C33 C38 N41 123(7) . . . . ?
C32 C33 C38 N41 -57(7) . . . . ?
C35 C36 C39 N42 165(15) . . . . ?
C31 C36 C39 N42 -19(15) . . . . ?
C32 C31 C43 C48 -129.0(3) . . . . ?
C36 C31 C43 C48 52.6(4) . . . . ?
C32 C31 C43 C44 49.1(4) . . . . ?
C36 C31 C43 C44 -129.3(3) . . . . ?
C48 C43 C44 C45 0.5(4) . . . . ?
C31 C43 C44 C45 -177.7(3) . . . . ?
C43 C44 C45 C46 0.4(5) . . . . ?
C49 N51 C46 C45 -176.7(3) . . . . ?
C50 N51 C46 C45 -11.3(4) . . . . ?
C49 N51 C46 C47 5.0(4) . . . . ?
C50 N51 C46 C47 170.4(3) . . . . ?
C44 C45 C46 N51 -179.3(3) . . . . ?
C44 C45 C46 C47 -0.9(4) . . . . ?
N51 C46 C47 C48 178.9(3) . . . . ?
C45 C46 C47 C48 0.5(4) . . . . ?
C46 C47 C48 C43 0.4(5) . . . . ?
C44 C43 C48 C47 -0.9(4) . . . . ?
C31 C43 C48 C47 177.2(3) . . . . ?
C34 C35 C52 C53 156.0(3) . . . . ?
C36 C35 C52 C53 -27.7(5) . . . . ?
C34 C35 C52 C57 -25.4(4) . . . . ?
C36 C35 C52 C57 151.0(3) . . . . ?
C57 C52 C53 C54 -3.5(5) . . . . ?
C35 C52 C53 C54 175.2(3) . . . . ?
C52 C53 C54 C55 -0.5(5) . . . . ?
C58 N60 C55 C56 -176.6(3) . . . . ?
C59 N60 C55 C56 7.4(5) . . . . ?
C58 N60 C55 C54 2.9(5) . . . . ?
C59 N60 C55 C54 -173.0(3) . . . . ?
C53 C54 C55 N60 -174.9(3) . . . . ?
C53 C54 C55 C56 4.7(5) . . . . ?
N60 C55 C56 C57 174.8(3) . . . . ?
C54 C55 C56 C57 -4.8(5) . . . . ?
C55 C56 C57 C52 0.8(5) . . . . ?
C53 C52 C57 C56 3.4(5) . . . . ?
C35 C52 C57 C56 -175.4(3) . . . . ?
